data_4088670
loop_
_publ_author_name
'Carpenter, Alex E.'
'Rheingold, Arnold L.'
'Figueroa, Joshua S.'

_publ_section_title
;
 A Well-Defined Isocyano Analogue of HCo(CO)4. 1: Synthesis,
 Decomposition, and Catalytic 1,1-Hydrogenation of Isocyanides
;
_journal_issue 14
_journal_name_full Organometallics
_journal_page_first 2309
_journal_paper_doi 10.1021/acs.organomet.6b00297
_journal_volume 35
_journal_year 2016
_chemical_formula_moiety 'C75 H76 Co N3'
_chemical_formula_sum 'C75 H76 Co N3'
_chemical_formula_weight 1078.31
_chemical_melting_point ?
_chemical_name_common Co(Mes2ArNC-C(H)NARMes2)(CNArMes2)
_space_group_crystal_system triclinic
_space_group_IT_number 2
_space_group_name_Hall '-P 1'
_space_group_name_H-M_alt 'P -1'
_atom_sites_solution_hydrogens mixed
_audit_creation_date 2015-02-21
_audit_creation_method
;
Olex2 1.2
(compiled 2015.01.26 svn.r3150 for OlexSys, GUI svn.r4998)
;
_cell_angle_alpha 104.3050(10)
_cell_angle_beta 94.5650(10)
_cell_angle_gamma 105.8240(10)
_cell_formula_units_Z 2
_cell_length_a 11.0857(3)
_cell_length_b 12.2740(4)
_cell_length_c 24.3169(8)
_cell_measurement_reflns_used 9942
_cell_measurement_temperature 100.0
_cell_measurement_theta_max 24.881
_cell_measurement_theta_min 2.626
_cell_volume 3046.04(17)
_computing_cell_refinement 'SAINT v7.68A (Bruker, 2009)'
_computing_data_reduction 'SAINT v7.68A (Bruker, 2009)'
_computing_molecular_graphics 'Olex2 (Dolomanov et al., 2009)'
_computing_publication_material 'Olex2 (Dolomanov et al., 2009)'
_computing_structure_refinement 'XL (Sheldrick, 2008)'
_diffrn_ambient_temperature 100.0
_diffrn_measured_fraction_theta_full 0.968
_diffrn_measured_fraction_theta_max 0.968
_diffrn_measurement_device_type 'Bruker APEX-II CCD'
_diffrn_measurement_method '\f and \w scans'
_diffrn_radiation_monochromator graphite
_diffrn_radiation_type MoK\a
_diffrn_radiation_wavelength 0.71073
_diffrn_reflns_av_R_equivalents 0.0452
_diffrn_reflns_av_unetI/netI 0.0581
_diffrn_reflns_Laue_measured_fraction_full 0.968
_diffrn_reflns_Laue_measured_fraction_max 0.968
_diffrn_reflns_limit_h_max 13
_diffrn_reflns_limit_h_min -9
_diffrn_reflns_limit_k_max 14
_diffrn_reflns_limit_k_min -14
_diffrn_reflns_limit_l_max 28
_diffrn_reflns_limit_l_min -28
_diffrn_reflns_number 37134
_diffrn_reflns_point_group_measured_fraction_full 0.968
_diffrn_reflns_point_group_measured_fraction_max 0.968
_diffrn_reflns_theta_full 24.927
_diffrn_reflns_theta_max 24.927
_diffrn_reflns_theta_min 2.839
_diffrn_source 'fine-focus sealed tube'
_diffrn_standards_number 0
_exptl_absorpt_coefficient_mu 0.327
_exptl_absorpt_correction_T_max 0.7451
_exptl_absorpt_correction_T_min 0.6887
_exptl_absorpt_correction_type multi-scan
_exptl_absorpt_process_details
;
SADABS-2008/1 (Bruker,2008) was used for absorption correction.
wR2(int) was 0.0524 before and 0.0451 after correction. 
The Ratio of minimum to maximum transmission is 0.9243. 
The \l/2 correction factor is 0.0015.
;
_exptl_crystal_colour 'orange red'
_exptl_crystal_colour_modifier orange
_exptl_crystal_colour_primary red
_exptl_crystal_density_diffrn 1.176
_exptl_crystal_density_method 'not measured'
_exptl_crystal_description block
_exptl_crystal_F_000 1148
_exptl_crystal_recrystallization_method 'Crystalized at 25 C from C6H6'
_exptl_crystal_size_max 0.2
_exptl_crystal_size_mid 0.2
_exptl_crystal_size_min 0.1
_refine_diff_density_max 0.371
_refine_diff_density_min -0.358
_refine_diff_density_rms 0.053
_refine_ls_extinction_method none
_refine_ls_goodness_of_fit_ref 1.019
_refine_ls_hydrogen_treatment mixed
_refine_ls_matrix_type full
_refine_ls_number_parameters 734
_refine_ls_number_reflns 10303
_refine_ls_number_restraints 0
_refine_ls_restrained_S_all 1.019
_refine_ls_R_factor_all 0.0714
_refine_ls_R_factor_gt 0.0434
_refine_ls_shift/su_max 0.000
_refine_ls_shift/su_mean 0.000
_refine_ls_structure_factor_coef Fsqd
_refine_ls_weighting_details 'w=1/[\s^2^(Fo^2^)+(0.0471P)^2^+1.3966P] where P=(Fo^2^+2Fc^2^)/3'
_refine_ls_weighting_scheme calc
_refine_ls_wR_factor_gt 0.0939
_refine_ls_wR_factor_ref 0.1048
_reflns_Friedel_coverage 0.000
_reflns_number_gt 7596
_reflns_number_total 10303
_reflns_threshold_expression 'I > 2\s(I)'
_cod_data_source_file om6b00297_si_002.cif
_cod_data_source_block jfig541_0m_CoLLHL
_cod_depositor_comments
;
The following automatic conversions were performed:

data item '_chemical_melting_point' value 'not measured' was changed
to '?' -- the value is undefined or not given.

Automatic conversion script
Id: cif_fix_values 6909 2019-04-08 15:41:33Z antanas 
;
_cod_original_cell_volume 3046.04(16)
_cod_database_code 4088670
_shelx_space_group_comment
;
The symmetry employed for this shelxl refinement is uniquely defined
by the following loop, which should always be used as a source of
symmetry information in preference to the above space-group names.
They are only intended as comments.
;
_shelx_estimated_absorpt_t_max 0.968
_shelx_estimated_absorpt_t_min 0.938
_olex2_refinement_description
;
1. Fixed Uiso
 At 1.2 times of:
  All C(H) groups
 At 1.5 times of:
  All C(H,H,H) groups
2.a Aromatic/amide H refined with riding coordinates:
 C6(H6), C7(H7), C8(H8), C13(H13), C16(H16), C22(H22), C25(H25), C30(H30),
 C31(H31), C32(H32), C37(H37), C40(H40), C46(H46), C49(H49), C54(H54), C55(H55),
  C56(H56), C61(H61), C64(H64), C70(H70), C73(H73)
2.b Idealised Me refined as rotating group:
 C12(H12A,H12B,H12C), C15(H15A,H15B,H15C), C18(H18A,H18B,H18C), C21(H21A,H21B,
 H21C), C24(H24A,H24B,H24C), C27(H27A,H27B,H27C), C36(H36A,H36B,H36C), C39(H39A,
 H39B,H39C), C42(H42A,H42B,H42C), C45(H45A,H45B,H45C), C48(H48A,H48B,H48C),
 C51(H51A,H51B,H51C), C60(H60A,H60B,H60C), C63(H63A,H63B,H63C), C66(H66A,H66B,
 H66C), C69(H69A,H69B,H69C), C72(H72A,H72B,H72C), C75(H75A,H75B,H75C)
;
_shelx_shelxl_version_number 2014/7
_olex2_submission_special_instructions 'No special instructions were received'

loop_
_space_group_symop_operation_xyz
'x, y, z'
'-x, -y, -z'

loop_
_atom_site_label
_atom_site_type_symbol
_atom_site_fract_x
_atom_site_fract_y
_atom_site_fract_z
_atom_site_U_iso_or_equiv
_atom_site_adp_type
_atom_site_occupancy
_atom_site_site_symmetry_order
_atom_site_calc_flag
_atom_site_refinement_flags_posn
Co1 Co 0.12275(3) 0.29097(3) 0.74471(2) 0.01660(10) Uani 1 1 d .
N1 N 0.23575(16) 0.53807(16) 0.81281(7) 0.0157(4) Uani 1 1 d .
N2 N 0.10999(17) 0.56932(16) 0.71120(8) 0.0175(4) Uani 1 1 d .
N3 N -0.15738(17) 0.21023(16) 0.73166(8) 0.0179(4) Uani 1 1 d .
C1 C 0.1481(2) 0.4562(2) 0.77499(9) 0.0154(5) Uani 1 1 d .
C2 C 0.0646(2) 0.4975(2) 0.73943(9) 0.0167(5) Uani 1 1 d .
H2 H -0.029(2) 0.463(2) 0.7362(9) 0.022(6) Uiso 1 1 d .
C3 C -0.0456(2) 0.2494(2) 0.73855(9) 0.0177(5) Uani 1 1 d .
C4 C 0.3367(2) 0.5199(2) 0.84443(9) 0.0173(5) Uani 1 1 d .
C5 C 0.3767(2) 0.4184(2) 0.82942(9) 0.0192(5) Uani 1 1 d .
C6 C 0.4805(2) 0.4103(2) 0.86254(10) 0.0249(6) Uani 1 1 d .
H6 H 0.5069 0.3417 0.8520 0.030 Uiso 1 1 calc R
C7 C 0.5455(2) 0.5008(2) 0.91055(11) 0.0290(6) Uani 1 1 d .
H7 H 0.6154 0.4940 0.9333 0.035 Uiso 1 1 calc R
C8 C 0.5080(2) 0.6010(2) 0.92513(10) 0.0251(6) Uani 1 1 d .
H8 H 0.5529 0.6630 0.9583 0.030 Uiso 1 1 calc R
C9 C 0.4062(2) 0.6141(2) 0.89269(10) 0.0192(5) Uani 1 1 d .
C10 C 0.3066(2) 0.3171(2) 0.77909(10) 0.0170(5) Uani 1 1 d .
C11 C 0.3047(2) 0.3300(2) 0.72203(10) 0.0182(5) Uani 1 1 d .
C12 C 0.3829(2) 0.4404(2) 0.70990(10) 0.0245(6) Uani 1 1 d .
H12A H 0.3978 0.5077 0.7439 0.037 Uiso 1 1 calc GR
H12B H 0.3372 0.4543 0.6774 0.037 Uiso 1 1 calc GR
H12C H 0.4644 0.4309 0.7005 0.037 Uiso 1 1 calc GR
C13 C 0.2234(2) 0.2385(2) 0.67613(10) 0.0219(6) Uani 1 1 d .
H13 H 0.2221 0.2462 0.6382 0.026 Uiso 1 1 calc R
C14 C 0.1440(2) 0.1358(2) 0.68548(10) 0.0231(6) Uani 1 1 d .
C15 C 0.0495(2) 0.0427(2) 0.63684(11) 0.0343(7) Uani 1 1 d .
H15A H 0.0421 0.0739 0.6037 0.051 Uiso 1 1 calc GR
H15B H -0.0335 0.0209 0.6493 0.051 Uiso 1 1 calc GR
H15C H 0.0786 -0.0271 0.6259 0.051 Uiso 1 1 calc GR
C16 C 0.1513(2) 0.1232(2) 0.74132(10) 0.0222(6) Uani 1 1 d .
H16 H 0.1001 0.0525 0.7473 0.027 Uiso 1 1 calc R
C17 C 0.2312(2) 0.2111(2) 0.78906(10) 0.0197(5) Uani 1 1 d .
C18 C 0.2331(2) 0.1913(2) 0.84739(10) 0.0284(6) Uani 1 1 d .
H18A H 0.1568 0.1280 0.8474 0.043 Uiso 1 1 calc GR
H18B H 0.2349 0.2640 0.8759 0.043 Uiso 1 1 calc GR
H18C H 0.3087 0.1689 0.8570 0.043 Uiso 1 1 calc GR
C19 C 0.3784(2) 0.7296(2) 0.90978(10) 0.0185(5) Uani 1 1 d .
C20 C 0.3283(2) 0.7616(2) 0.96043(10) 0.0197(5) Uani 1 1 d .
C21 C 0.2873(2) 0.6762(2) 0.99555(11) 0.0312(6) Uani 1 1 d .
H21A H 0.2283 0.7012 1.0201 0.047 Uiso 1 1 calc GR
H21B H 0.3620 0.6749 1.0196 0.047 Uiso 1 1 calc GR
H21C H 0.2451 0.5971 0.9698 0.047 Uiso 1 1 calc GR
C22 C 0.3180(2) 0.8748(2) 0.97931(10) 0.0211(5) Uani 1 1 d .
H22 H 0.2822 0.8954 1.0132 0.025 Uiso 1 1 calc R
C23 C 0.3583(2) 0.9584(2) 0.95011(10) 0.0209(5) Uani 1 1 d .
C24 C 0.3477(2) 1.0806(2) 0.97198(11) 0.0277(6) Uani 1 1 d .
H24A H 0.3624 1.1044 1.0141 0.042 Uiso 1 1 calc GR
H24B H 0.2626 1.0813 0.9580 0.042 Uiso 1 1 calc GR
H24C H 0.4113 1.1358 0.9581 0.042 Uiso 1 1 calc GR
C25 C 0.4068(2) 0.9247(2) 0.89985(10) 0.0217(6) Uani 1 1 d .
H25 H 0.4338 0.9807 0.8790 0.026 Uiso 1 1 calc R
C26 C 0.4171(2) 0.8120(2) 0.87894(10) 0.0203(5) Uani 1 1 d .
C27 C 0.4703(2) 0.7801(2) 0.82380(10) 0.0268(6) Uani 1 1 d .
H27A H 0.4055 0.7162 0.7952 0.040 Uiso 1 1 calc GR
H27B H 0.5447 0.7543 0.8314 0.040 Uiso 1 1 calc GR
H27C H 0.4953 0.8493 0.8092 0.040 Uiso 1 1 calc GR
C28 C 0.0235(2) 0.5980(2) 0.67495(10) 0.0186(5) Uani 1 1 d .
C29 C 0.0279(2) 0.5662(2) 0.61591(10) 0.0246(6) Uani 1 1 d .
C30 C -0.0560(3) 0.5912(3) 0.57873(11) 0.0374(7) Uani 1 1 d .
H30 H -0.0558 0.5675 0.5385 0.045 Uiso 1 1 calc R
C31 C -0.1396(3) 0.6504(3) 0.59992(11) 0.0413(8) Uani 1 1 d .
H31 H -0.1975 0.6660 0.5742 0.050 Uiso 1 1 calc R
C32 C -0.1389(3) 0.6867(2) 0.65830(11) 0.0315(6) Uani 1 1 d .
H32 H -0.1947 0.7297 0.6724 0.038 Uiso 1 1 calc R
C33 C -0.0581(2) 0.6618(2) 0.69710(10) 0.0218(6) Uani 1 1 d .
C34 C 0.1263(2) 0.5119(2) 0.59337(10) 0.0239(6) Uani 1 1 d .
C35 C 0.0982(2) 0.3899(2) 0.57074(10) 0.0245(6) Uani 1 1 d .
C36 C -0.0310(2) 0.3083(2) 0.57040(12) 0.0381(7) Uani 1 1 d .
H36A H -0.0462 0.3141 0.6100 0.057 Uiso 1 1 calc GR
H36B H -0.0349 0.2270 0.5510 0.057 Uiso 1 1 calc GR
H36C H -0.0960 0.3306 0.5499 0.057 Uiso 1 1 calc GR
C37 C 0.1928(2) 0.3440(2) 0.54908(10) 0.0251(6) Uani 1 1 d .
H37 H 0.1735 0.2611 0.5334 0.030 Uiso 1 1 calc R
C38 C 0.3135(2) 0.4158(2) 0.54987(10) 0.0267(6) Uani 1 1 d .
C39 C 0.4149(2) 0.3641(3) 0.52643(11) 0.0357(7) Uani 1 1 d .
H39A H 0.3979 0.3403 0.4843 0.053 Uiso 1 1 calc GR
H39B H 0.4139 0.2951 0.5401 0.053 Uiso 1 1 calc GR
H39C H 0.4984 0.4235 0.5398 0.053 Uiso 1 1 calc GR
C40 C 0.3393(3) 0.5362(2) 0.57268(11) 0.0327(7) Uani 1 1 d .
H40 H 0.4219 0.5866 0.5735 0.039 Uiso 1 1 calc R
C41 C 0.2480(3) 0.5860(2) 0.59446(11) 0.0299(6) Uani 1 1 d .
C42 C 0.2826(3) 0.7175(3) 0.62045(14) 0.0511(9) Uani 1 1 d .
H42A H 0.2931 0.7354 0.6624 0.077 Uiso 1 1 calc GR
H42B H 0.2150 0.7463 0.6069 0.077 Uiso 1 1 calc GR
H42C H 0.3623 0.7562 0.6090 0.077 Uiso 1 1 calc GR
C43 C -0.0537(2) 0.7111(2) 0.75998(10) 0.0183(5) Uani 1 1 d .
C44 C -0.1600(2) 0.6790(2) 0.78710(10) 0.0206(5) Uani 1 1 d .
C45 C -0.2832(2) 0.5891(2) 0.75432(11) 0.0309(6) Uani 1 1 d .
H45A H -0.3336 0.6280 0.7356 0.046 Uiso 1 1 calc GR
H45B H -0.3310 0.5536 0.7810 0.046 Uiso 1 1 calc GR
H45C H -0.2647 0.5275 0.7251 0.046 Uiso 1 1 calc GR
C46 C -0.1525(2) 0.7293(2) 0.84544(10) 0.0223(6) Uani 1 1 d .
H46 H -0.2247 0.7066 0.8634 0.027 Uiso 1 1 calc R
C47 C -0.0426(2) 0.8120(2) 0.87825(10) 0.0223(6) Uani 1 1 d .
C48 C -0.0334(3) 0.8661(2) 0.94167(11) 0.0376(7) Uani 1 1 d .
H48A H 0.0133 0.8284 0.9631 0.056 Uiso 1 1 calc GR
H48B H -0.1189 0.8544 0.9518 0.056 Uiso 1 1 calc GR
H48C H 0.0115 0.9507 0.9515 0.056 Uiso 1 1 calc GR
C49 C 0.0607(2) 0.8449(2) 0.85080(10) 0.0232(6) Uani 1 1 d .
H49 H 0.1361 0.9024 0.8727 0.028 Uiso 1 1 calc R
C50 C 0.0577(2) 0.7971(2) 0.79278(10) 0.0191(5) Uani 1 1 d .
C51 C 0.1736(2) 0.8381(2) 0.76613(11) 0.0278(6) Uani 1 1 d .
H51A H 0.1478 0.8497 0.7290 0.042 Uiso 1 1 calc GR
H51B H 0.2185 0.7786 0.7603 0.042 Uiso 1 1 calc GR
H51C H 0.2299 0.9128 0.7917 0.042 Uiso 1 1 calc GR
C52 C -0.2786(2) 0.16978(19) 0.74533(9) 0.0162(5) Uani 1 1 d .
C53 C -0.3798(2) 0.1153(2) 0.70000(10) 0.0189(5) Uani 1 1 d .
C54 C -0.5009(2) 0.0763(2) 0.71424(11) 0.0241(6) Uani 1 1 d .
H54 H -0.5722 0.0396 0.6845 0.029 Uiso 1 1 calc R
C55 C -0.5183(2) 0.0904(2) 0.77085(11) 0.0255(6) Uani 1 1 d .
H55 H -0.6013 0.0641 0.7798 0.031 Uiso 1 1 calc R
C56 C -0.4155(2) 0.1428(2) 0.81472(10) 0.0213(5) Uani 1 1 d .
H56 H -0.4290 0.1512 0.8534 0.026 Uiso 1 1 calc R
C57 C -0.2925(2) 0.18351(19) 0.80310(10) 0.0171(5) Uani 1 1 d .
C58 C -0.3590(2) 0.0953(2) 0.63903(10) 0.0195(5) Uani 1 1 d .
C59 C -0.3338(2) -0.0082(2) 0.61109(11) 0.0270(6) Uani 1 1 d .
C60 C -0.3225(3) -0.0973(3) 0.64275(12) 0.0440(8) Uani 1 1 d .
H60A H -0.4029 -0.1270 0.6561 0.066 Uiso 1 1 calc GR
H60B H -0.2543 -0.0596 0.6758 0.066 Uiso 1 1 calc GR
H60C H -0.3030 -0.1630 0.6168 0.066 Uiso 1 1 calc GR
C61 C -0.3176(2) -0.0272(2) 0.55383(11) 0.0314(6) Uani 1 1 d .
H61 H -0.2992 -0.0971 0.5350 0.038 Uiso 1 1 calc R
C62 C -0.3271(2) 0.0518(2) 0.52326(11) 0.0276(6) Uani 1 1 d .
C63 C -0.3119(3) 0.0287(3) 0.46069(11) 0.0404(7) Uani 1 1 d .
H63A H -0.2412 0.0921 0.4559 0.061 Uiso 1 1 calc GR
H63B H -0.3902 0.0257 0.4378 0.061 Uiso 1 1 calc GR
H63C H -0.2943 -0.0469 0.4477 0.061 Uiso 1 1 calc GR
C64 C -0.3510(2) 0.1546(2) 0.55197(10) 0.0279(6) Uani 1 1 d .
H64 H -0.3573 0.2104 0.5318 0.033 Uiso 1 1 calc R
C65 C -0.3658(2) 0.1781(2) 0.60949(10) 0.0240(6) Uani 1 1 d .
C66 C -0.3886(4) 0.2913(3) 0.63959(12) 0.0515(9) Uani 1 1 d .
H66A H -0.4775 0.2755 0.6455 0.077 Uiso 1 1 calc GR
H66B H -0.3703 0.3464 0.6161 0.077 Uiso 1 1 calc GR
H66C H -0.3330 0.3261 0.6769 0.077 Uiso 1 1 calc GR
C67 C -0.1809(2) 0.2311(2) 0.85012(9) 0.0180(5) Uani 1 1 d .
C68 C -0.1388(2) 0.1512(2) 0.87281(10) 0.0223(6) Uani 1 1 d .
C69 C -0.2027(3) 0.0199(2) 0.85089(12) 0.0334(7) Uani 1 1 d .
H69A H -0.2813 -0.0007 0.8670 0.050 Uiso 1 1 calc GR
H69B H -0.1457 -0.0218 0.8625 0.050 Uiso 1 1 calc GR
H69C H -0.2226 -0.0030 0.8089 0.050 Uiso 1 1 calc GR
C70 C -0.0338(2) 0.1947(2) 0.91603(10) 0.0268(6) Uani 1 1 d .
H70 H -0.0052 0.1407 0.9315 0.032 Uiso 1 1 calc R
C71 C 0.0304(2) 0.3139(2) 0.93730(10) 0.0282(6) Uani 1 1 d .
C72 C 0.1471(3) 0.3585(3) 0.98308(13) 0.0481(8) Uani 1 1 d .
H72A H 0.1305 0.4090 1.0178 0.072 Uiso 1 1 calc GR
H72B H 0.2190 0.4040 0.9689 0.072 Uiso 1 1 calc GR
H72C H 0.1673 0.2913 0.9921 0.072 Uiso 1 1 calc GR
C73 C -0.0127(2) 0.3912(2) 0.91394(10) 0.0269(6) Uani 1 1 d .
H73 H 0.0304 0.4733 0.9280 0.032 Uiso 1 1 calc R
C74 C -0.1171(2) 0.3524(2) 0.87046(10) 0.0202(5) Uani 1 1 d .
C75 C -0.1593(2) 0.4405(2) 0.84659(11) 0.0265(6) Uani 1 1 d .
H75A H -0.0876 0.5122 0.8531 0.040 Uiso 1 1 calc GR
H75B H -0.2280 0.4602 0.8659 0.040 Uiso 1 1 calc GR
H75C H -0.1896 0.4066 0.8052 0.040 Uiso 1 1 calc GR

loop_
_atom_site_aniso_label
_atom_site_aniso_U_11
_atom_site_aniso_U_22
_atom_site_aniso_U_33
_atom_site_aniso_U_23
_atom_site_aniso_U_13
_atom_site_aniso_U_12
Co1 0.01082(16) 0.01730(18) 0.01956(18) 0.00362(13) 0.00131(12) 0.00253(12)
N1 0.0129(10) 0.0174(10) 0.0169(10) 0.0061(8) 0.0014(8) 0.0041(8)
N2 0.0179(10) 0.0180(11) 0.0167(10) 0.0044(9) 0.0022(8) 0.0062(8)
N3 0.0125(11) 0.0184(11) 0.0193(10) 0.0029(8) 0.0019(8) 0.0017(8)
C1 0.0110(11) 0.0205(13) 0.0156(12) 0.0061(10) 0.0060(9) 0.0040(10)
C2 0.0132(12) 0.0174(13) 0.0170(12) -0.0013(10) 0.0030(10) 0.0058(10)
C3 0.0195(14) 0.0179(12) 0.0152(12) 0.0052(10) 0.0014(10) 0.0048(10)
C4 0.0149(12) 0.0187(13) 0.0189(12) 0.0068(10) 0.0019(10) 0.0047(10)
C5 0.0164(12) 0.0220(13) 0.0183(12) 0.0055(10) 0.0012(10) 0.0050(10)
C6 0.0231(13) 0.0219(14) 0.0301(14) 0.0042(11) -0.0019(11) 0.0116(11)
C7 0.0236(14) 0.0289(15) 0.0302(15) 0.0031(12) -0.0111(11) 0.0101(11)
C8 0.0258(14) 0.0194(13) 0.0238(13) -0.0014(11) -0.0059(11) 0.0060(11)
C9 0.0164(12) 0.0193(13) 0.0206(13) 0.0054(10) 0.0007(10) 0.0039(10)
C10 0.0109(11) 0.0179(12) 0.0218(13) 0.0028(10) 0.0023(9) 0.0063(10)
C11 0.0095(11) 0.0199(13) 0.0240(13) 0.0031(10) 0.0028(9) 0.0054(10)
C12 0.0154(12) 0.0303(15) 0.0243(13) 0.0073(11) 0.0036(10) 0.0016(11)
C13 0.0183(12) 0.0267(14) 0.0196(13) 0.0017(11) 0.0042(10) 0.0091(11)
C14 0.0155(12) 0.0227(14) 0.0283(14) 0.0007(11) 0.0006(10) 0.0077(11)
C15 0.0288(15) 0.0279(15) 0.0346(16) -0.0053(12) -0.0033(12) 0.0050(12)
C16 0.0157(12) 0.0141(12) 0.0353(15) 0.0052(11) 0.0031(11) 0.0042(10)
C17 0.0180(12) 0.0193(13) 0.0242(13) 0.0054(10) 0.0039(10) 0.0101(10)
C18 0.0285(14) 0.0292(15) 0.0310(15) 0.0143(12) 0.0057(11) 0.0089(12)
C19 0.0130(11) 0.0177(13) 0.0203(13) 0.0016(10) -0.0059(10) 0.0028(10)
C20 0.0173(12) 0.0193(13) 0.0197(13) 0.0068(10) -0.0022(10) 0.0015(10)
C21 0.0342(15) 0.0271(15) 0.0327(15) 0.0111(12) 0.0087(12) 0.0064(12)
C22 0.0179(12) 0.0250(14) 0.0177(13) 0.0021(11) -0.0004(10) 0.0066(10)
C23 0.0181(12) 0.0181(13) 0.0229(13) 0.0036(11) -0.0067(10) 0.0047(10)
C24 0.0284(14) 0.0196(13) 0.0306(15) 0.0018(11) -0.0037(11) 0.0071(11)
C25 0.0195(13) 0.0192(13) 0.0247(14) 0.0089(11) -0.0013(10) 0.0020(10)
C26 0.0149(12) 0.0201(13) 0.0226(13) 0.0048(11) -0.0017(10) 0.0024(10)
C27 0.0265(14) 0.0273(15) 0.0287(14) 0.0101(12) 0.0069(11) 0.0084(11)
C28 0.0167(12) 0.0203(13) 0.0188(13) 0.0077(10) -0.0007(10) 0.0044(10)
C29 0.0292(14) 0.0276(14) 0.0204(13) 0.0074(11) 0.0035(11) 0.0134(12)
C30 0.0518(18) 0.0528(19) 0.0155(14) 0.0075(13) 0.0028(13) 0.0314(16)
C31 0.0536(19) 0.058(2) 0.0235(15) 0.0084(14) -0.0033(13) 0.0400(17)
C32 0.0366(15) 0.0411(17) 0.0232(14) 0.0070(12) 0.0017(12) 0.0247(13)
C33 0.0232(13) 0.0231(14) 0.0192(13) 0.0044(11) 0.0008(10) 0.0090(11)
C34 0.0311(14) 0.0305(15) 0.0146(12) 0.0090(11) 0.0047(11) 0.0139(12)
C35 0.0250(13) 0.0327(15) 0.0162(13) 0.0068(11) 0.0022(10) 0.0100(12)
C36 0.0279(15) 0.0370(17) 0.0421(17) 0.0001(13) 0.0081(13) 0.0071(13)
C37 0.0309(14) 0.0285(14) 0.0181(13) 0.0057(11) 0.0035(11) 0.0131(12)
C38 0.0301(14) 0.0385(16) 0.0168(13) 0.0108(12) 0.0060(11) 0.0159(12)
C39 0.0321(15) 0.0471(18) 0.0316(15) 0.0084(13) 0.0097(12) 0.0192(13)
C40 0.0336(15) 0.0375(17) 0.0275(15) 0.0122(13) 0.0135(12) 0.0061(13)
C41 0.0406(16) 0.0298(15) 0.0239(14) 0.0116(12) 0.0136(12) 0.0121(13)
C42 0.059(2) 0.0325(18) 0.062(2) 0.0129(16) 0.0306(17) 0.0084(15)
C43 0.0221(13) 0.0169(13) 0.0202(13) 0.0073(10) 0.0011(10) 0.0117(10)
C44 0.0202(12) 0.0197(13) 0.0241(14) 0.0061(11) 0.0015(10) 0.0100(10)
C45 0.0218(13) 0.0291(15) 0.0363(16) 0.0044(12) -0.0003(11) 0.0045(11)
C46 0.0247(13) 0.0196(13) 0.0285(14) 0.0110(11) 0.0092(11) 0.0109(11)
C47 0.0279(14) 0.0217(13) 0.0201(13) 0.0057(11) 0.0024(11) 0.0122(11)
C48 0.0506(18) 0.0378(17) 0.0217(14) 0.0050(12) 0.0057(13) 0.0121(14)
C49 0.0215(13) 0.0197(13) 0.0244(14) 0.0040(11) -0.0043(10) 0.0038(10)
C50 0.0185(12) 0.0172(13) 0.0230(13) 0.0076(10) 0.0023(10) 0.0062(10)
C51 0.0233(13) 0.0242(14) 0.0340(15) 0.0077(12) 0.0060(11) 0.0042(11)
C52 0.0114(11) 0.0143(12) 0.0237(13) 0.0066(10) 0.0036(10) 0.0037(9)
C53 0.0145(12) 0.0156(12) 0.0253(13) 0.0046(10) -0.0019(10) 0.0049(10)
C54 0.0135(12) 0.0246(14) 0.0304(15) 0.0068(11) -0.0015(10) 0.0017(10)
C55 0.0142(12) 0.0245(14) 0.0387(16) 0.0127(12) 0.0056(11) 0.0033(10)
C56 0.0191(12) 0.0201(13) 0.0262(13) 0.0092(11) 0.0089(10) 0.0047(10)
C57 0.0163(12) 0.0118(12) 0.0242(13) 0.0068(10) 0.0035(10) 0.0042(9)
C58 0.0082(11) 0.0231(13) 0.0223(13) 0.0020(11) -0.0041(9) 0.0026(10)
C59 0.0218(13) 0.0271(15) 0.0293(15) 0.0046(12) -0.0011(11) 0.0075(11)
C60 0.065(2) 0.0319(17) 0.0390(17) 0.0053(14) 0.0052(15) 0.0260(15)
C61 0.0302(15) 0.0301(15) 0.0275(15) -0.0040(12) 0.0016(12) 0.0107(12)
C62 0.0154(13) 0.0334(16) 0.0257(14) 0.0008(12) -0.0004(10) 0.0015(11)
C63 0.0332(16) 0.0526(19) 0.0269(15) 0.0030(14) 0.0053(12) 0.0064(14)
C64 0.0251(14) 0.0295(15) 0.0251(14) 0.0097(12) -0.0022(11) 0.0016(12)
C65 0.0213(13) 0.0216(14) 0.0251(14) 0.0039(11) -0.0034(10) 0.0043(11)
C66 0.093(3) 0.0407(19) 0.0301(16) 0.0116(14) 0.0072(16) 0.0353(18)
C67 0.0176(12) 0.0208(13) 0.0148(12) 0.0047(10) 0.0066(10) 0.0038(10)
C68 0.0235(13) 0.0211(13) 0.0215(13) 0.0072(11) 0.0040(10) 0.0043(11)
C69 0.0333(15) 0.0224(14) 0.0403(17) 0.0101(12) -0.0077(12) 0.0040(12)
C70 0.0291(14) 0.0277(15) 0.0232(14) 0.0126(11) -0.0011(11) 0.0046(12)
C71 0.0274(14) 0.0274(15) 0.0238(14) 0.0084(12) -0.0039(11) -0.0006(12)
C72 0.0472(19) 0.0377(18) 0.0457(18) 0.0151(15) -0.0232(15) -0.0039(14)
C73 0.0281(14) 0.0198(14) 0.0252(14) 0.0043(11) -0.0009(11) -0.0021(11)
C74 0.0211(12) 0.0214(13) 0.0188(13) 0.0074(10) 0.0065(10) 0.0048(10)
C75 0.0250(13) 0.0221(14) 0.0306(15) 0.0077(11) 0.0033(11) 0.0041(11)

loop_
_atom_type_symbol
_atom_type_description
_atom_type_scat_dispersion_real
_atom_type_scat_dispersion_imag
_atom_type_scat_source
C C 0.0033 0.0016 'International Tables Vol C Tables 4.2.6.8 and 6.1.1.4'
H H 0.0000 0.0000 'International Tables Vol C Tables 4.2.6.8 and 6.1.1.4'
N N 0.0061 0.0033 'International Tables Vol C Tables 4.2.6.8 and 6.1.1.4'
Co Co 0.3494 0.9721 'International Tables Vol C Tables 4.2.6.8 and 6.1.1.4'

loop_
_geom_angle_atom_site_label_1
_geom_angle_atom_site_label_2
_geom_angle_atom_site_label_3
_geom_angle
C1 Co1 C10 88.95(9)
C1 Co1 C11 89.11(9)
C1 Co1 C13 117.07(9)
C1 Co1 C14 154.98(9)
C1 Co1 C16 156.43(9)
C1 Co1 C17 117.89(9)
C3 Co1 C1 95.33(10)
C3 Co1 C10 158.10(10)
C3 Co1 C11 160.54(9)
C3 Co1 C13 124.21(9)
C3 Co1 C14 99.75(9)
C3 Co1 C16 99.45(10)
C3 Co1 C17 121.27(10)
C10 Co1 C11 40.49(9)
C10 Co1 C13 71.49(9)
C10 Co1 C14 84.47(9)
C10 Co1 C16 70.71(9)
C10 Co1 C17 39.99(9)
C11 Co1 C13 38.84(8)
C11 Co1 C14 70.33(8)
C11 Co1 C16 83.04(9)
C11 Co1 C17 72.19(9)
C13 Co1 C14 38.11(9)
C13 Co1 C16 68.54(9)
C16 Co1 C14 37.91(9)
C17 Co1 C13 83.51(9)
C17 Co1 C14 70.23(9)
C17 Co1 C16 38.54(9)
C1 N1 C4 125.0(2)
C2 N2 C28 118.03(19)
C3 N3 C52 158.7(2)
N1 C1 Co1 132.02(18)
N1 C1 C2 115.6(2)
C2 C1 Co1 111.07(15)
N2 C2 C1 121.5(2)
N2 C2 H2 120.8(13)
C1 C2 H2 117.6(14)
N3 C3 Co1 173.1(2)
N1 C4 C5 124.51(19)
N1 C4 C9 116.7(2)
C5 C4 C9 118.7(2)
C4 C5 C10 120.7(2)
C6 C5 C4 120.2(2)
C6 C5 C10 119.1(2)
C5 C6 H6 119.6
C7 C6 C5 120.9(2)
C7 C6 H6 119.6
C6 C7 H7 120.4
C8 C7 C6 119.3(2)
C8 C7 H7 120.4
C7 C8 H8 119.0
C7 C8 C9 121.9(2)
C9 C8 H8 119.0
C4 C9 C19 123.2(2)
C8 C9 C4 118.9(2)
C8 C9 C19 117.86(19)
C5 C10 Co1 122.61(16)
C11 C10 Co1 71.49(12)
C11 C10 C5 120.3(2)
C17 C10 Co1 73.02(13)
C17 C10 C5 118.8(2)
C17 C10 C11 120.6(2)
C10 C11 Co1 68.02(12)
C10 C11 C12 122.05(19)
C12 C11 Co1 129.45(16)
C13 C11 Co1 72.51(13)
C13 C11 C10 119.0(2)
C13 C11 C12 118.9(2)
C11 C12 H12A 109.5
C11 C12 H12B 109.5
C11 C12 H12C 109.5
H12A C12 H12B 109.5
H12A C12 H12C 109.5
H12B C12 H12C 109.5
Co1 C13 H13 133.5
C11 C13 Co1 68.64(13)
C11 C13 H13 119.4
C14 C13 Co1 71.86(13)
C14 C13 C11 121.2(2)
C14 C13 H13 119.4
C13 C14 Co1 70.03(13)
C13 C14 C15 120.8(2)
C15 C14 Co1 129.86(17)
C16 C14 Co1 70.32(13)
C16 C14 C13 118.7(2)
C16 C14 C15 120.4(2)
C14 C15 H15A 109.5
C14 C15 H15B 109.5
C14 C15 H15C 109.5
H15A C15 H15B 109.5
H15A C15 H15C 109.5
H15B C15 H15C 109.5
Co1 C16 H16 133.3
C14 C16 Co1 71.77(14)
C14 C16 H16 118.6
C14 C16 C17 122.8(2)
C17 C16 Co1 69.90(13)
C17 C16 H16 118.6
C10 C17 Co1 66.99(13)
C10 C17 C18 122.8(2)
C16 C17 Co1 71.56(14)
C16 C17 C10 117.6(2)
C16 C17 C18 119.6(2)
C18 C17 Co1 132.42(16)
C17 C18 H18A 109.5
C17 C18 H18B 109.5
C17 C18 H18C 109.5
H18A C18 H18B 109.5
H18A C18 H18C 109.5
H18B C18 H18C 109.5
C20 C19 C9 120.4(2)
C26 C19 C9 119.6(2)
C26 C19 C20 119.5(2)
C19 C20 C21 121.3(2)
C22 C20 C19 119.5(2)
C22 C20 C21 119.2(2)
C20 C21 H21A 109.5
C20 C21 H21B 109.5
C20 C21 H21C 109.5
H21A C21 H21B 109.5
H21A C21 H21C 109.5
H21B C21 H21C 109.5
C20 C22 H22 119.1
C23 C22 C20 121.8(2)
C23 C22 H22 119.1
C22 C23 C24 120.7(2)
C22 C23 C25 117.7(2)
C25 C23 C24 121.6(2)
C23 C24 H24A 109.5
C23 C24 H24B 109.5
C23 C24 H24C 109.5
H24A C24 H24B 109.5
H24A C24 H24C 109.5
H24B C24 H24C 109.5
C23 C25 H25 118.8
C23 C25 C26 122.4(2)
C26 C25 H25 118.8
C19 C26 C27 120.9(2)
C25 C26 C19 119.0(2)
C25 C26 C27 120.1(2)
C26 C27 H27A 109.5
C26 C27 H27B 109.5
C26 C27 H27C 109.5
H27A C27 H27B 109.5
H27A C27 H27C 109.5
H27B C27 H27C 109.5
C29 C28 N2 117.1(2)
C29 C28 C33 120.7(2)
C33 C28 N2 122.0(2)
C28 C29 C34 120.4(2)
C30 C29 C28 119.2(2)
C30 C29 C34 120.3(2)
C29 C30 H30 119.8
C31 C30 C29 120.5(2)
C31 C30 H30 119.8
C30 C31 H31 120.0
C32 C31 C30 120.0(2)
C32 C31 H31 120.0
C31 C32 H32 119.2
C31 C32 C33 121.5(2)
C33 C32 H32 119.2
C28 C33 C43 122.4(2)
C32 C33 C28 118.0(2)
C32 C33 C43 119.4(2)
C35 C34 C29 121.3(2)
C35 C34 C41 119.9(2)
C41 C34 C29 118.8(2)
C34 C35 C36 120.8(2)
C34 C35 C37 119.0(2)
C37 C35 C36 120.1(2)
C35 C36 H36A 109.5
C35 C36 H36B 109.5
C35 C36 H36C 109.5
H36A C36 H36B 109.5
H36A C36 H36C 109.5
H36B C36 H36C 109.5
C35 C37 H37 119.1
C38 C37 C35 121.9(2)
C38 C37 H37 119.1
C37 C38 C39 121.0(2)
C37 C38 C40 118.1(2)
C40 C38 C39 120.9(2)
C38 C39 H39A 109.5
C38 C39 H39B 109.5
C38 C39 H39C 109.5
H39A C39 H39B 109.5
H39A C39 H39C 109.5
H39B C39 H39C 109.5
C38 C40 H40 119.0
C38 C40 C41 122.0(2)
C41 C40 H40 119.0
C34 C41 C42 121.1(2)
C40 C41 C34 119.1(2)
C40 C41 C42 119.7(2)
C41 C42 H42A 109.5
C41 C42 H42B 109.5
C41 C42 H42C 109.5
H42A C42 H42B 109.5
H42A C42 H42C 109.5
H42B C42 H42C 109.5
C44 C43 C33 121.8(2)
C44 C43 C50 118.9(2)
C50 C43 C33 119.3(2)
C43 C44 C45 121.6(2)
C46 C44 C43 119.8(2)
C46 C44 C45 118.6(2)
C44 C45 H45A 109.5
C44 C45 H45B 109.5
C44 C45 H45C 109.5
H45A C45 H45B 109.5
H45A C45 H45C 109.5
H45B C45 H45C 109.5
C44 C46 H46 119.1
C44 C46 C47 121.7(2)
C47 C46 H46 119.1
C46 C47 C48 122.0(2)
C49 C47 C46 118.0(2)
C49 C47 C48 120.0(2)
C47 C48 H48A 109.5
C47 C48 H48B 109.5
C47 C48 H48C 109.5
H48A C48 H48B 109.5
H48A C48 H48C 109.5
H48B C48 H48C 109.5
C47 C49 H49 118.8
C50 C49 C47 122.4(2)
C50 C49 H49 118.8
C43 C50 C51 121.6(2)
C49 C50 C43 119.3(2)
C49 C50 C51 119.1(2)
C50 C51 H51A 109.5
C50 C51 H51B 109.5
C50 C51 H51C 109.5
H51A C51 H51B 109.5
H51A C51 H51C 109.5
H51B C51 H51C 109.5
N3 C52 C57 118.89(19)
C53 C52 N3 117.7(2)
C53 C52 C57 123.4(2)
C52 C53 C54 117.2(2)
C52 C53 C58 121.36(19)
C54 C53 C58 121.4(2)
C53 C54 H54 119.6
C55 C54 C53 120.9(2)
C55 C54 H54 119.6
C54 C55 H55 119.8
C54 C55 C56 120.4(2)
C56 C55 H55 119.8
C55 C56 H56 119.4
C55 C56 C57 121.2(2)
C57 C56 H56 119.4
C52 C57 C67 122.00(19)
C56 C57 C52 116.9(2)
C56 C57 C67 121.0(2)
C59 C58 C53 119.4(2)
C65 C58 C53 120.7(2)
C65 C58 C59 119.8(2)
C58 C59 C60 120.7(2)
C61 C59 C58 118.9(2)
C61 C59 C60 120.4(2)
C59 C60 H60A 109.5
C59 C60 H60B 109.5
C59 C60 H60C 109.5
H60A C60 H60B 109.5
H60A C60 H60C 109.5
H60B C60 H60C 109.5
C59 C61 H61 118.8
C62 C61 C59 122.3(2)
C62 C61 H61 118.8
C61 C62 C63 121.7(2)
C61 C62 C64 117.8(2)
C64 C62 C63 120.5(3)
C62 C63 H63A 109.5
C62 C63 H63B 109.5
C62 C63 H63C 109.5
H63A C63 H63B 109.5
H63A C63 H63C 109.5
H63B C63 H63C 109.5
C62 C64 H64 119.1
C62 C64 C65 121.7(2)
C65 C64 H64 119.1
C58 C65 C66 120.3(2)
C64 C65 C58 119.3(2)
C64 C65 C66 120.4(2)
C65 C66 H66A 109.5
C65 C66 H66B 109.5
C65 C66 H66C 109.5
H66A C66 H66B 109.5
H66A C66 H66C 109.5
H66B C66 H66C 109.5
C68 C67 C57 118.4(2)
C68 C67 C74 120.3(2)
C74 C67 C57 121.3(2)
C67 C68 C69 121.8(2)
C70 C68 C67 118.7(2)
C70 C68 C69 119.5(2)
C68 C69 H69A 109.5
C68 C69 H69B 109.5
C68 C69 H69C 109.5
H69A C69 H69B 109.5
H69A C69 H69C 109.5
H69B C69 H69C 109.5
C68 C70 H70 118.8
C71 C70 C68 122.4(2)
C71 C70 H70 118.8
C70 C71 C72 121.2(2)
C70 C71 C73 117.9(2)
C73 C71 C72 120.9(2)
C71 C72 H72A 109.5
C71 C72 H72B 109.5
C71 C72 H72C 109.5
H72A C72 H72B 109.5
H72A C72 H72C 109.5
H72B C72 H72C 109.5
C71 C73 H73 118.9
C71 C73 C74 122.2(2)
C74 C73 H73 118.9
C67 C74 C75 121.6(2)
C73 C74 C67 118.6(2)
C73 C74 C75 119.8(2)
C74 C75 H75A 109.5
C74 C75 H75B 109.5
C74 C75 H75C 109.5
H75A C75 H75B 109.5
H75A C75 H75C 109.5
H75B C75 H75C 109.5

loop_
_geom_bond_atom_site_label_1
_geom_bond_atom_site_label_2
_geom_bond_distance
Co1 C1 1.911(2)
Co1 C3 1.779(2)
Co1 C10 2.048(2)
Co1 C11 2.094(2)
Co1 C13 2.144(2)
Co1 C14 2.168(2)
Co1 C16 2.149(2)
Co1 C17 2.128(2)
N1 C1 1.292(3)
N1 C4 1.406(3)
N2 C2 1.270(3)
N2 C28 1.422(3)
N3 C3 1.182(3)
N3 C52 1.397(3)
C1 C2 1.486(3)
C2 H2 1.00(2)
C4 C5 1.408(3)
C4 C9 1.417(3)
C5 C6 1.392(3)
C5 C10 1.489(3)
C6 H6 0.9500
C6 C7 1.380(3)
C7 H7 0.9500
C7 C8 1.378(3)
C8 H8 0.9500
C8 C9 1.393(3)
C9 C19 1.498(3)
C10 C11 1.434(3)
C10 C17 1.430(3)
C11 C12 1.507(3)
C11 C13 1.410(3)
C12 H12A 0.9800
C12 H12B 0.9800
C12 H12C 0.9800
C13 H13 0.9500
C13 C14 1.408(3)
C14 C15 1.512(3)
C14 C16 1.402(3)
C15 H15A 0.9800
C15 H15B 0.9800
C15 H15C 0.9800
C16 H16 0.9500
C16 C17 1.412(3)
C17 C18 1.497(3)
C18 H18A 0.9800
C18 H18B 0.9800
C18 H18C 0.9800
C19 C20 1.403(3)
C19 C26 1.400(3)
C20 C21 1.509(3)
C20 C22 1.391(3)
C21 H21A 0.9800
C21 H21B 0.9800
C21 H21C 0.9800
C22 H22 0.9500
C22 C23 1.384(3)
C23 C24 1.503(3)
C23 C25 1.389(3)
C24 H24A 0.9800
C24 H24B 0.9800
C24 H24C 0.9800
C25 H25 0.9500
C25 C26 1.390(3)
C26 C27 1.514(3)
C27 H27A 0.9800
C27 H27B 0.9800
C27 H27C 0.9800
C28 C29 1.400(3)
C28 C33 1.406(3)
C29 C30 1.391(4)
C29 C34 1.499(3)
C30 H30 0.9500
C30 C31 1.382(4)
C31 H31 0.9500
C31 C32 1.378(4)
C32 H32 0.9500
C32 C33 1.393(3)
C33 C43 1.490(3)
C34 C35 1.398(3)
C34 C41 1.400(4)
C35 C36 1.506(3)
C35 C37 1.398(3)
C36 H36A 0.9800
C36 H36B 0.9800
C36 H36C 0.9800
C37 H37 0.9500
C37 C38 1.383(3)
C38 C39 1.518(3)
C38 C40 1.384(4)
C39 H39A 0.9800
C39 H39B 0.9800
C39 H39C 0.9800
C40 H40 0.9500
C40 C41 1.393(4)
C41 C42 1.507(4)
C42 H42A 0.9800
C42 H42B 0.9800
C42 H42C 0.9800
C43 C44 1.406(3)
C43 C50 1.412(3)
C44 C45 1.513(3)
C44 C46 1.386(3)
C45 H45A 0.9800
C45 H45B 0.9800
C45 H45C 0.9800
C46 H46 0.9500
C46 C47 1.387(3)
C47 C48 1.504(3)
C47 C49 1.386(3)
C48 H48A 0.9800
C48 H48B 0.9800
C48 H48C 0.9800
C49 H49 0.9500
C49 C50 1.382(3)
C50 C51 1.505(3)
C51 H51A 0.9800
C51 H51B 0.9800
C51 H51C 0.9800
C52 C53 1.397(3)
C52 C57 1.399(3)
C53 C54 1.399(3)
C53 C58 1.489(3)
C54 H54 0.9500
C54 C55 1.380(3)
C55 H55 0.9500
C55 C56 1.385(3)
C56 H56 0.9500
C56 C57 1.396(3)
C57 C67 1.493(3)
C58 C59 1.396(3)
C58 C65 1.395(3)
C59 C60 1.510(4)
C59 C61 1.388(3)
C60 H60A 0.9800
C60 H60B 0.9800
C60 H60C 0.9800
C61 H61 0.9500
C61 C62 1.380(4)
C62 C63 1.509(3)
C62 C64 1.387(4)
C63 H63A 0.9800
C63 H63B 0.9800
C63 H63C 0.9800
C64 H64 0.9500
C64 C65 1.389(3)
C65 C66 1.500(4)
C66 H66A 0.9800
C66 H66B 0.9800
C66 H66C 0.9800
C67 C68 1.400(3)
C67 C74 1.403(3)
C68 C69 1.508(3)
C68 C70 1.390(3)
C69 H69A 0.9800
C69 H69B 0.9800
C69 H69C 0.9800
C70 H70 0.9500
C70 C71 1.383(3)
C71 C72 1.516(4)
C71 C73 1.385(4)
C72 H72A 0.9800
C72 H72B 0.9800
C72 H72C 0.9800
C73 H73 0.9500
C73 C74 1.393(3)
C74 C75 1.507(3)
C75 H75A 0.9800
C75 H75B 0.9800
C75 H75C 0.9800
